data_7250395
loop_
_publ_author_name
'Li, Jin-Ge'
'Qiu, Bing-Bo'
'Jiang, Hui'
'Song, Mao-Ping'
'Gong, Jun-Fang'

_publ_section_title
;
 Chiral PCN pincer Ni(ii) complex-catalyzed asymmetric hydrophosphination
 of 2-alkenoylpyridines with diphenylphosphine
;
_journal_issue 20
_journal_name_full 'RSC Advances'
_journal_page_first 15904
_journal_page_last 15918
_journal_paper_doi 10.1039/D5RA01336D
_journal_volume 15
_journal_year 2025
_chemical_absolute_configuration ad
_chemical_formula_moiety 'C41 H34 Cl N2 Ni P'
_chemical_formula_sum 'C41 H34 Cl N2 Ni P'
_chemical_formula_weight 679.83
_space_group_crystal_system orthorhombic
_space_group_IT_number 19
_space_group_name_Hall 'P 2ac 2ab'
_space_group_name_H-M_alt 'P 21 21 21'
_atom_sites_solution_hydrogens geom
_atom_sites_solution_primary direct
_audit_creation_date 2023-07-13
_audit_creation_method
;
Olex2 1.2
(compiled 2018.05.29 svn.r3508 for OlexSys, GUI svn.r5506)
;
_audit_update_record
;
2023-08-07 deposited with the CCDC.	2025-04-29 downloaded from the CCDC.
;
_cell_angle_alpha 90
_cell_angle_beta 90
_cell_angle_gamma 90
_cell_formula_units_Z 4
_cell_length_a 9.90180(14)
_cell_length_b 16.9395(3)
_cell_length_c 19.7237(3)
_cell_measurement_reflns_used 6067
_cell_measurement_temperature 293(2)
_cell_measurement_theta_max 70.0170
_cell_measurement_theta_min 4.4540
_cell_volume 3308.29(9)
_computing_cell_refinement 'CrysAlisPro 1.171.42.81a (Rigaku OD, 2023)'
_computing_data_collection 'CrysAlisPro 1.171.42.81a (Rigaku OD, 2023)'
_computing_data_reduction 'CrysAlisPro 1.171.42.81a (Rigaku OD, 2023)'
_computing_molecular_graphics 'Olex2 (Dolomanov et al., 2009)'
_computing_publication_material 'Olex2 (Dolomanov et al., 2009)'
_computing_structure_refinement 'ShelXL (Sheldrick, 2015)'
_computing_structure_solution 'ShelXS (Sheldrick, 2008)'
_diffrn_ambient_temperature 293(2)
_diffrn_detector 'CCD plate'
_diffrn_detector_area_resol_mean 16.2312
_diffrn_detector_type Eos
_diffrn_measured_fraction_theta_full 0.999
_diffrn_measured_fraction_theta_max 0.990
_diffrn_measurement_details
;
List of Runs (angles in degrees, time in seconds):

  # Type    Start    End  Width  t~exp~   \w     \q     \k     \f   Frames
#--------------------------------------------------------------------------
  1  \w    -56.00  37.00   1.00    2.00    --  -33.50  37.00 -90.00   93
  2  \w   -108.00 -35.00   1.00    2.00    --  -33.50 178.00 -90.00   73
  3  \w   -102.00 -15.00   1.00    2.00    --  -33.50 -57.00 -60.00   87
  4  \w     88.00 178.00   1.00    7.50    --  108.00  45.00 150.00   90
  5  \w     50.00 129.00   1.00    7.50    --  108.00 -30.00 120.00   79
  6  \w    127.00 167.00   1.00    7.50    --  108.00  77.00-180.00   40
  7  \w    100.00 147.00   1.00    7.50    --  108.00  30.00 -30.00   47
  8  \w    101.00 174.00   1.00    7.50    --  108.00  77.00 -90.00   73
  9  \w     43.00  69.00   1.00    7.50    --  108.00 -94.00  60.00   26
 10  \w     64.00  94.00   1.00    7.50    --  108.00 -77.00  90.00   30
 11  \w     38.00 107.00   1.00    7.50    --  108.00 -94.00  30.00   69
 12  \w     53.00 121.00   1.00    7.50    --  108.00 -61.00-150.00   68
;
_diffrn_measurement_device 'four-circle diffractometer'
_diffrn_measurement_device_type 'Xcalibur, Eos, Gemini'
_diffrn_measurement_method '\w scans'
_diffrn_orient_matrix_type 'CrysAlisPro convention (1999,Acta A55,543-557)'
_diffrn_orient_matrix_UB_11 -0.0462034000
_diffrn_orient_matrix_UB_12 0.0775173000
_diffrn_orient_matrix_UB_13 0.0335904000
_diffrn_orient_matrix_UB_21 -0.0150387000
_diffrn_orient_matrix_UB_22 0.0382655000
_diffrn_orient_matrix_UB_23 -0.0704457000
_diffrn_orient_matrix_UB_31 -0.1478277000
_diffrn_orient_matrix_UB_32 -0.0281672000
_diffrn_orient_matrix_UB_33 -0.0033408000
_diffrn_radiation_monochromator graphite
_diffrn_radiation_probe x-ray
_diffrn_radiation_type CuK\a
_diffrn_radiation_wavelength 1.54184
_diffrn_reflns_av_R_equivalents 0.0345
_diffrn_reflns_av_unetI/netI 0.0545
_diffrn_reflns_Laue_measured_fraction_full 0.999
_diffrn_reflns_Laue_measured_fraction_max 0.990
_diffrn_reflns_limit_h_max 7
_diffrn_reflns_limit_h_min -11
_diffrn_reflns_limit_k_max 20
_diffrn_reflns_limit_k_min -20
_diffrn_reflns_limit_l_max 23
_diffrn_reflns_limit_l_min -24
_diffrn_reflns_number 12128
_diffrn_reflns_point_group_measured_fraction_full 0.999
_diffrn_reflns_point_group_measured_fraction_max 0.983
_diffrn_reflns_theta_full 67.684
_diffrn_reflns_theta_max 70.470
_diffrn_reflns_theta_min 3.439
_diffrn_source 'fine-focus sealed X-ray tube'
_diffrn_source_type 'Enhance (Cu) X-ray Source'
_exptl_absorpt_coefficient_mu 2.289
_exptl_absorpt_correction_T_max 1.00000
_exptl_absorpt_correction_T_min 0.90203
_exptl_absorpt_correction_type multi-scan
_exptl_absorpt_process_details
;
CrysAlisPro 1.171.42.81a (Rigaku Oxford Diffraction, 2023)
Empirical absorption correction using spherical harmonics,
implemented in SCALE3 ABSPACK scaling algorithm.
;
_exptl_crystal_colour pink
_exptl_crystal_colour_primary pink
_exptl_crystal_density_diffrn 1.365
_exptl_crystal_description prism
_exptl_crystal_F_000 1416
_exptl_crystal_recrystallization_method 'Re-crystallisation from solvent: DCM and  n-hexane'
_exptl_crystal_size_max 0.13
_exptl_crystal_size_mid 0.1
_exptl_crystal_size_min 0.09
_refine_diff_density_max 0.237
_refine_diff_density_min -0.267
_refine_diff_density_rms 0.047
_refine_ls_abs_structure_details
;
 Flack x determined using 2206 quotients [(I+)-(I-)]/[(I+)+(I-)]
 (Parsons, Flack and Wagner, Acta Cryst. B69 (2013) 249-259).
;
_refine_ls_abs_structure_Flack -0.008(15)
_refine_ls_extinction_method none
_refine_ls_goodness_of_fit_ref 1.046
_refine_ls_hydrogen_treatment constr
_refine_ls_matrix_type full
_refine_ls_number_parameters 416
_refine_ls_number_reflns 6200
_refine_ls_number_restraints 0
_refine_ls_restrained_S_all 1.046
_refine_ls_R_factor_all 0.0447
_refine_ls_R_factor_gt 0.0397
_refine_ls_shift/su_max 0.001
_refine_ls_shift/su_mean 0.000
_refine_ls_structure_factor_coef Fsqd
_refine_ls_weighting_details 'w=1/[\s^2^(Fo^2^)+(0.0453P)^2^] where P=(Fo^2^+2Fc^2^)/3'
_refine_ls_weighting_scheme calc
_refine_ls_wR_factor_gt 0.0940
_refine_ls_wR_factor_ref 0.0976
_reflns_Friedel_coverage 0.765
_reflns_Friedel_fraction_full 0.998
_reflns_Friedel_fraction_max 0.974
_reflns_number_gt 5635
_reflns_number_total 6200
_reflns_threshold_expression 'I > 2\s(I)'
_cod_data_source_file d5ra01336d2.cif
_cod_data_source_block 202307179_auto
_cod_original_cell_volume 3308.29(8)
_cod_database_code 7250395
_shelx_shelxl_version_number 2014/7
_chemical_oxdiff_formula C24H28N4P1Cl1Ni1
_shelx_space_group_comment
;
The symmetry employed for this shelxl refinement is uniquely defined
by the following loop, which should always be used as a source of
symmetry information in preference to the above space-group names.
They are only intended as comments.
;
_shelx_estimated_absorpt_t_max 0.820
_shelx_estimated_absorpt_t_min 0.755
_reflns_odcompleteness_completeness 99.94
_reflns_odcompleteness_iscentric 1
_reflns_odcompleteness_theta 66.97
_olex2_refinement_description
;
1. Fixed Uiso
 At 1.2 times of:
  All C(H) groups, All C(H,H) groups
 At 1.5 times of:
  All C(H,H,H) groups
2.a Ternary CH refined with riding coordinates:
 C21(H21), C22(H22)
2.b Secondary CH2 refined with riding coordinates:
 C13(H13A,H13B)
2.c Aromatic/amide H refined with riding coordinates:
 C2(H2), C3(H3), C4(H4), C5(H5), C6(H6), C8(H8), C9(H9), C10(H10), C11(H11),
 C12(H12), C16(H16), C17(H17), C18(H18), C24(H24), C25(H25), C26(H26), C27(H27),
  C28(H28), C30(H30), C31(H31), C32(H32), C33(H33), C34(H34), C36(H36),
 C37(H37), C39(H39), C40(H40)
2.d Idealised Me refined as rotating group:
 C41(H41A,H41B,H41C)
;
_olex2_submission_special_instructions 'No special instructions were received'
_oxdiff_exptl_absorpt_empirical_details
;
Empirical correction (ABSPACK) includes:
- Absorption correction using spherical harmonics
- Frame scaling
;
_oxdiff_exptl_absorpt_empirical_full_max 1.244
_oxdiff_exptl_absorpt_empirical_full_min 0.896

loop_
_space_group_symop_operation_xyz
'x, y, z'
'-x+1/2, -y, z+1/2'
'x+1/2, -y+1/2, -z'
'-x, y+1/2, -z+1/2'

loop_
_atom_site_label
_atom_site_type_symbol
_atom_site_fract_x
_atom_site_fract_y
_atom_site_fract_z
_atom_site_U_iso_or_equiv
_atom_site_adp_type
_atom_site_occupancy
_atom_site_site_symmetry_order
_atom_site_calc_flag
_atom_site_refinement_flags_posn
_atom_site_refinement_flags_adp
_atom_site_refinement_flags_occupancy
_atom_site_disorder_assembly
_atom_site_disorder_group
Ni1 Ni 0.65252(6) 0.73332(4) 0.36564(3) 0.03287(15) Uani 1 1 d . . . . .
Cl1 Cl 0.55279(11) 0.80878(6) 0.28848(5) 0.0486(2) Uani 1 1 d . . . . .
P1 P 0.80923(9) 0.81361(6) 0.38990(5) 0.0364(2) Uani 1 1 d . . . . .
N1 N 0.5584(3) 0.63659(19) 0.34913(15) 0.0350(6) Uani 1 1 d . . . . .
N2 N 0.5292(3) 0.50901(19) 0.37389(19) 0.0418(8) Uani 1 1 d . . . . .
C1 C 0.9523(4) 0.7954(2) 0.3339(2) 0.0401(8) Uani 1 1 d . . . . .
C2 C 0.9316(5) 0.7554(3) 0.2736(2) 0.0493(10) Uani 1 1 d . . . . .
H2 H 0.8454 0.7382 0.2620 0.059 Uiso 1 1 calc R . . . .
C3 C 1.0391(5) 0.7409(3) 0.2306(3) 0.0593(12) Uani 1 1 d . . . . .
H3 H 1.0250 0.7138 0.1902 0.071 Uiso 1 1 calc R . . . .
C4 C 1.1667(5) 0.7662(3) 0.2473(3) 0.0605(12) Uani 1 1 d . . . . .
H4 H 1.2387 0.7565 0.2182 0.073 Uiso 1 1 calc R . . . .
C5 C 1.1880(5) 0.8063(4) 0.3074(3) 0.0654(13) Uani 1 1 d . . . . .
H5 H 1.2742 0.8235 0.3187 0.079 Uiso 1 1 calc R . . . .
C6 C 1.0816(5) 0.8205(3) 0.3504(3) 0.0572(12) Uani 1 1 d . . . . .
H6 H 1.0963 0.8473 0.3909 0.069 Uiso 1 1 calc R . . . .
C7 C 0.7803(4) 0.9197(2) 0.3876(2) 0.0445(9) Uani 1 1 d . . . . .
C8 C 0.8383(6) 0.9675(3) 0.3399(2) 0.0552(11) Uani 1 1 d . . . . .
H8 H 0.9023 0.9469 0.3102 0.066 Uiso 1 1 calc R . . . .
C9 C 0.8022(7) 1.0466(3) 0.3354(3) 0.0747(17) Uani 1 1 d . . . . .
H9 H 0.8417 1.0790 0.3029 0.090 Uiso 1 1 calc R . . . .
C10 C 0.7074(7) 1.0766(3) 0.3795(4) 0.083(2) Uani 1 1 d . . . . .
H10 H 0.6831 1.1296 0.3768 0.099 Uiso 1 1 calc R . . . .
C11 C 0.6479(7) 1.0288(4) 0.4278(4) 0.087(2) Uani 1 1 d . . . . .
H11 H 0.5836 1.0495 0.4573 0.105 Uiso 1 1 calc R . . . .
C12 C 0.6843(5) 0.9501(3) 0.4322(3) 0.0669(15) Uani 1 1 d . . . . .
H12 H 0.6450 0.9177 0.4647 0.080 Uiso 1 1 calc R . . . .
C13 C 0.8661(5) 0.7888(3) 0.4763(2) 0.0474(10) Uani 1 1 d . . . . .
H13A H 0.9634 0.7934 0.4802 0.057 Uiso 1 1 calc R . . . .
H13B H 0.8240 0.8231 0.5096 0.057 Uiso 1 1 calc R . . . .
C14 C 0.7268(4) 0.6762(2) 0.43873(18) 0.0350(8) Uani 1 1 d . . . . .
C15 C 0.8215(4) 0.7051(2) 0.48538(19) 0.0392(8) Uani 1 1 d . . . . .
C16 C 0.8693(4) 0.6561(3) 0.5368(2) 0.0459(10) Uani 1 1 d . . . . .
H16 H 0.9340 0.6748 0.5670 0.055 Uiso 1 1 calc R . . . .
C17 C 0.8214(5) 0.5798(3) 0.5431(2) 0.0502(10) Uani 1 1 d . . . . .
H17 H 0.8535 0.5480 0.5780 0.060 Uiso 1 1 calc R . . . .
C18 C 0.7258(4) 0.5500(3) 0.4983(2) 0.0443(9) Uani 1 1 d . . . . .
H18 H 0.6937 0.4987 0.5030 0.053 Uiso 1 1 calc R . . . .
C19 C 0.6792(4) 0.5982(2) 0.44619(19) 0.0355(8) Uani 1 1 d . . . . .
C20 C 0.5850(4) 0.5787(2) 0.3911(2) 0.0358(8) Uani 1 1 d . . . . .
C21 C 0.4391(4) 0.5213(2) 0.3139(2) 0.0389(8) Uani 1 1 d . . . . .
H21 H 0.4563 0.4805 0.2797 0.047 Uiso 1 1 calc R . . . .
C22 C 0.4923(4) 0.6025(2) 0.2883(2) 0.0383(8) Uani 1 1 d . . . . .
H22 H 0.4166 0.6359 0.2741 0.046 Uiso 1 1 calc R . . . .
C23 C 0.5967(5) 0.5976(3) 0.2324(2) 0.0461(10) Uani 1 1 d . . . . .
C24 C 0.5970(6) 0.6538(4) 0.1812(3) 0.0638(14) Uani 1 1 d . . . . .
H24 H 0.5293 0.6917 0.1793 0.077 Uiso 1 1 calc R . . . .
C25 C 0.6996(8) 0.6530(5) 0.1326(3) 0.087(2) Uani 1 1 d . . . . .
H25 H 0.6991 0.6905 0.0982 0.104 Uiso 1 1 calc R . . . .
C26 C 0.8000(8) 0.5984(5) 0.1347(3) 0.092(2) Uani 1 1 d . . . . .
H26 H 0.8685 0.5989 0.1025 0.110 Uiso 1 1 calc R . . . .
C27 C 0.7992(8) 0.5431(5) 0.1845(4) 0.094(2) Uani 1 1 d . . . . .
H27 H 0.8670 0.5052 0.1861 0.113 Uiso 1 1 calc R . . . .
C28 C 0.6977(6) 0.5430(4) 0.2329(3) 0.0741(16) Uani 1 1 d . . . . .
H28 H 0.6986 0.5046 0.2667 0.089 Uiso 1 1 calc R . . . .
C29 C 0.2919(4) 0.5195(3) 0.3350(2) 0.0402(8) Uani 1 1 d . . . . .
C30 C 0.2282(5) 0.5852(3) 0.3612(3) 0.0525(10) Uani 1 1 d . . . . .
H30 H 0.2761 0.6320 0.3666 0.063 Uiso 1 1 calc R . . . .
C31 C 0.0926(6) 0.5817(4) 0.3795(3) 0.0701(15) Uani 1 1 d . . . . .
H31 H 0.0493 0.6264 0.3962 0.084 Uiso 1 1 calc R . . . .
C32 C 0.0227(6) 0.5118(4) 0.3729(3) 0.0802(18) Uani 1 1 d . . . . .
H32 H -0.0675 0.5092 0.3859 0.096 Uiso 1 1 calc R . . . .
C33 C 0.0847(5) 0.4468(4) 0.3475(3) 0.0698(16) Uani 1 1 d . . . . .
H33 H 0.0368 0.3999 0.3430 0.084 Uiso 1 1 calc R . . . .
C34 C 0.2204(5) 0.4499(3) 0.3281(3) 0.0526(11) Uani 1 1 d . . . . .
H34 H 0.2625 0.4053 0.3106 0.063 Uiso 1 1 calc R . . . .
C35 C 0.5322(4) 0.4365(2) 0.4110(2) 0.0397(8) Uani 1 1 d . . . . .
C36 C 0.4451(5) 0.4231(3) 0.4639(3) 0.0524(11) Uani 1 1 d . . . . .
H36 H 0.3830 0.4617 0.4762 0.063 Uiso 1 1 calc R . . . .
C37 C 0.4492(5) 0.3522(3) 0.4993(3) 0.0548(11) Uani 1 1 d . . . . .
H37 H 0.3891 0.3437 0.5348 0.066 Uiso 1 1 calc R . . . .
C38 C 0.5410(6) 0.2943(3) 0.4824(3) 0.0552(12) Uani 1 1 d . . . . .
C39 C 0.6299(7) 0.3088(3) 0.4291(3) 0.0708(16) Uani 1 1 d . . . . .
H39 H 0.6943 0.2712 0.4176 0.085 Uiso 1 1 calc R . . . .
C40 C 0.6230(6) 0.3787(3) 0.3932(3) 0.0629(14) Uani 1 1 d . . . . .
H40 H 0.6806 0.3868 0.3566 0.075 Uiso 1 1 calc R . . . .
C41 C 0.5475(8) 0.2182(3) 0.5222(3) 0.0776(18) Uani 1 1 d . . . . .
H41A H 0.5295 0.2288 0.5692 0.116 Uiso 1 1 calc GR . . . .
H41B H 0.6359 0.1955 0.5177 0.116 Uiso 1 1 calc GR . . . .
H41C H 0.4813 0.1819 0.5050 0.116 Uiso 1 1 calc GR . . . .

loop_
_atom_site_aniso_label
_atom_site_aniso_U_11
_atom_site_aniso_U_22
_atom_site_aniso_U_33
_atom_site_aniso_U_23
_atom_site_aniso_U_13
_atom_site_aniso_U_12
Ni1 0.0294(3) 0.0341(3) 0.0351(3) -0.0007(2) -0.0020(3) -0.0035(3)
Cl1 0.0422(5) 0.0498(5) 0.0539(6) 0.0127(4) -0.0078(4) -0.0018(5)
P1 0.0316(4) 0.0353(4) 0.0424(5) -0.0053(4) -0.0015(4) -0.0046(4)
N1 0.0331(15) 0.0355(16) 0.0365(16) 0.0009(12) -0.0013(13) -0.0034(13)
N2 0.0425(18) 0.0327(16) 0.0503(19) 0.0013(13) -0.0079(15) -0.0029(13)
C1 0.0329(19) 0.0354(19) 0.052(2) 0.0009(16) 0.0022(17) -0.0019(15)
C2 0.042(2) 0.054(3) 0.052(2) -0.0054(18) 0.0015(19) -0.002(2)
C3 0.062(3) 0.061(3) 0.055(3) -0.010(2) 0.006(2) 0.006(2)
C4 0.051(3) 0.061(3) 0.070(3) 0.005(2) 0.022(2) 0.008(2)
C5 0.035(2) 0.080(4) 0.081(3) -0.006(3) 0.007(2) -0.007(2)
C6 0.039(2) 0.068(3) 0.065(3) -0.014(2) 0.002(2) -0.009(2)
C7 0.037(2) 0.039(2) 0.058(2) -0.0103(18) -0.0073(19) -0.0037(17)
C8 0.069(3) 0.044(2) 0.052(2) -0.0029(18) -0.008(2) -0.004(2)
C9 0.103(5) 0.043(3) 0.078(4) 0.006(2) -0.028(4) -0.006(3)
C10 0.079(4) 0.041(3) 0.129(6) -0.020(3) -0.051(4) 0.014(3)
C11 0.059(3) 0.058(3) 0.146(7) -0.042(4) 0.001(4) 0.009(3)
C12 0.050(3) 0.055(3) 0.096(4) -0.024(3) 0.013(3) -0.008(2)
C13 0.045(2) 0.054(3) 0.043(2) -0.0099(17) -0.0079(18) -0.0084(19)
C14 0.0291(18) 0.043(2) 0.0332(17) -0.0039(14) 0.0006(14) 0.0022(15)
C15 0.0309(19) 0.049(2) 0.0373(18) -0.0052(15) 0.0035(15) -0.0006(16)
C16 0.037(2) 0.064(3) 0.0367(19) -0.0028(17) -0.0051(17) -0.0032(19)
C17 0.045(3) 0.063(3) 0.042(2) 0.0082(19) -0.0034(19) 0.007(2)
C18 0.044(2) 0.043(2) 0.046(2) 0.0066(16) 0.0003(19) 0.0027(18)
C19 0.0298(19) 0.0395(19) 0.0373(18) -0.0014(14) 0.0026(15) 0.0024(15)
C20 0.0309(18) 0.0383(19) 0.0381(18) -0.0001(15) 0.0020(16) 0.0014(15)
C21 0.038(2) 0.039(2) 0.040(2) -0.0027(15) -0.0049(17) -0.0035(17)
C22 0.0361(19) 0.0401(19) 0.0386(19) -0.0004(15) -0.0042(16) -0.0061(16)
C23 0.045(2) 0.055(2) 0.038(2) -0.0064(17) -0.0001(18) -0.0150(19)
C24 0.067(3) 0.077(4) 0.047(3) 0.006(2) -0.002(2) -0.024(3)
C25 0.097(5) 0.121(6) 0.042(3) -0.001(3) 0.012(3) -0.048(4)
C26 0.094(5) 0.122(6) 0.060(3) -0.034(4) 0.038(4) -0.050(5)
C27 0.080(4) 0.101(5) 0.102(5) -0.026(4) 0.042(4) 0.002(4)
C28 0.073(4) 0.075(4) 0.075(4) 0.001(3) 0.026(3) 0.003(3)
C29 0.038(2) 0.044(2) 0.0379(18) 0.0040(15) -0.0027(17) -0.0026(17)
C30 0.048(3) 0.053(3) 0.056(2) 0.001(2) 0.002(2) 0.0010(19)
C31 0.057(3) 0.084(4) 0.070(4) -0.001(3) 0.010(3) 0.020(3)
C32 0.042(3) 0.122(6) 0.077(4) 0.017(4) 0.012(3) -0.004(3)
C33 0.048(3) 0.085(4) 0.077(4) 0.012(3) 0.004(3) -0.023(3)
C34 0.051(3) 0.050(3) 0.057(3) 0.0010(19) 0.003(2) -0.011(2)
C35 0.038(2) 0.0348(19) 0.046(2) -0.0017(15) -0.0024(17) -0.0034(16)
C36 0.051(3) 0.051(2) 0.055(2) 0.002(2) 0.008(2) 0.011(2)
C37 0.057(3) 0.054(3) 0.053(3) 0.008(2) 0.011(2) -0.001(2)
C38 0.078(3) 0.035(2) 0.052(2) -0.0015(17) -0.005(2) -0.003(2)
C39 0.092(4) 0.048(3) 0.072(3) 0.003(2) 0.026(3) 0.022(3)
C40 0.078(4) 0.048(3) 0.063(3) 0.006(2) 0.030(3) 0.012(2)
C41 0.116(5) 0.044(3) 0.073(3) 0.013(2) 0.001(4) 0.005(3)

loop_
_atom_type_symbol
_atom_type_description
_atom_type_scat_dispersion_real
_atom_type_scat_dispersion_imag
_atom_type_scat_source
C C 0.0181 0.0091 'International Tables Vol C Tables 4.2.6.8 and 6.1.1.4'
H H 0.0000 0.0000 'International Tables Vol C Tables 4.2.6.8 and 6.1.1.4'
Cl Cl 0.3639 0.7018 'International Tables Vol C Tables 4.2.6.8 and 6.1.1.4'
N N 0.0311 0.0180 'International Tables Vol C Tables 4.2.6.8 and 6.1.1.4'
Ni Ni -3.0029 0.5091 'International Tables Vol C Tables 4.2.6.8 and 6.1.1.4'
P P 0.2955 0.4335 'International Tables Vol C Tables 4.2.6.8 and 6.1.1.4'

loop_
_geom_angle_atom_site_label_1
_geom_angle_atom_site_label_2
_geom_angle_atom_site_label_3
_geom_angle
_geom_angle_site_symmetry_1
_geom_angle_site_symmetry_3
_geom_angle_publ_flag
P1 Ni1 Cl1 96.37(5) . . ?
N1 Ni1 Cl1 99.19(10) . . ?
N1 Ni1 P1 160.98(11) . . ?
C14 Ni1 Cl1 173.41(12) . . ?
C14 Ni1 P1 82.57(12) . . ?
C14 Ni1 N1 83.17(15) . . ?
C1 P1 Ni1 108.88(14) . . ?
C1 P1 C13 106.5(2) . . ?
C7 P1 Ni1 120.87(14) . . ?
C7 P1 C1 105.9(2) . . ?
C7 P1 C13 107.2(2) . . ?
C13 P1 Ni1 106.64(14) . . ?
C20 N1 Ni1 115.8(3) . . ?
C20 N1 C22 107.9(3) . . ?
C22 N1 Ni1 133.3(2) . . ?
C20 N2 C21 108.8(3) . . ?
C20 N2 C35 128.0(4) . . ?
C35 N2 C21 122.4(3) . . ?
C2 C1 P1 119.3(3) . . ?
C2 C1 C6 119.3(4) . . ?
C6 C1 P1 121.5(4) . . ?
C1 C2 H2 120.0 . . ?
C3 C2 C1 120.0(4) . . ?
C3 C2 H2 120.0 . . ?
C2 C3 H3 119.8 . . ?
C4 C3 C2 120.3(5) . . ?
C4 C3 H3 119.8 . . ?
C3 C4 H4 120.0 . . ?
C3 C4 C5 120.0(4) . . ?
C5 C4 H4 120.0 . . ?
C4 C5 H5 120.0 . . ?
C6 C5 C4 119.9(5) . . ?
C6 C5 H5 120.0 . . ?
C1 C6 H6 119.7 . . ?
C5 C6 C1 120.5(5) . . ?
C5 C6 H6 119.7 . . ?
C8 C7 P1 122.4(4) . . ?
C8 C7 C12 120.1(5) . . ?
C12 C7 P1 117.1(4) . . ?
C7 C8 H8 119.8 . . ?
C7 C8 C9 120.4(5) . . ?
C9 C8 H8 119.8 . . ?
C8 C9 H9 120.3 . . ?
C10 C9 C8 119.5(6) . . ?
C10 C9 H9 120.3 . . ?
C9 C10 H10 119.7 . . ?
C9 C10 C11 120.6(5) . . ?
C11 C10 H10 119.7 . . ?
C10 C11 H11 120.1 . . ?
C10 C11 C12 119.7(6) . . ?
C12 C11 H11 120.1 . . ?
C7 C12 H12 120.2 . . ?
C11 C12 C7 119.7(6) . . ?
C11 C12 H12 120.2 . . ?
P1 C13 H13A 111.0 . . ?
P1 C13 H13B 111.0 . . ?
H13A C13 H13B 109.0 . . ?
C15 C13 P1 103.7(3) . . ?
C15 C13 H13A 111.0 . . ?
C15 C13 H13B 111.0 . . ?
C15 C14 Ni1 125.7(3) . . ?
C15 C14 C19 118.8(4) . . ?
C19 C14 Ni1 115.5(3) . . ?
C14 C15 C13 116.7(4) . . ?
C16 C15 C13 123.5(4) . . ?
C16 C15 C14 119.8(4) . . ?
C15 C16 H16 119.8 . . ?
C17 C16 C15 120.4(4) . . ?
C17 C16 H16 119.8 . . ?
C16 C17 H17 119.5 . . ?
C16 C17 C18 121.0(4) . . ?
C18 C17 H17 119.5 . . ?
C17 C18 H18 120.6 . . ?
C17 C18 C19 118.9(4) . . ?
C19 C18 H18 120.6 . . ?
C14 C19 C20 110.2(3) . . ?
C18 C19 C14 121.1(4) . . ?
C18 C19 C20 128.6(4) . . ?
N1 C20 N2 114.4(4) . . ?
N1 C20 C19 115.2(3) . . ?
N2 C20 C19 130.1(4) . . ?
N2 C21 H21 110.0 . . ?
N2 C21 C22 100.2(3) . . ?
N2 C21 C29 110.7(3) . . ?
C22 C21 H21 110.0 . . ?
C29 C21 H21 110.0 . . ?
C29 C21 C22 115.6(3) . . ?
N1 C22 C21 103.4(3) . . ?
N1 C22 H22 110.1 . . ?
N1 C22 C23 108.0(3) . . ?
C21 C22 H22 110.1 . . ?
C23 C22 C21 114.8(3) . . ?
C23 C22 H22 110.1 . . ?
C24 C23 C22 119.7(5) . . ?
C28 C23 C22 122.1(4) . . ?
C28 C23 C24 118.0(5) . . ?
C23 C24 H24 120.2 . . ?
C23 C24 C25 119.7(7) . . ?
C25 C24 H24 120.2 . . ?
C24 C25 H25 119.4 . . ?
C26 C25 C24 121.2(7) . . ?
C26 C25 H25 119.4 . . ?
C25 C26 H26 120.4 . . ?
C27 C26 C25 119.2(6) . . ?
C27 C26 H26 120.4 . . ?
C26 C27 H27 119.9 . . ?
C26 C27 C28 120.3(7) . . ?
C28 C27 H27 119.9 . . ?
C23 C28 C27 121.6(7) . . ?
C23 C28 H28 119.2 . . ?
C27 C28 H28 119.2 . . ?
C30 C29 C21 121.8(4) . . ?
C30 C29 C34 119.4(4) . . ?
C34 C29 C21 118.8(4) . . ?
C29 C30 H30 119.8 . . ?
C29 C30 C31 120.3(5) . . ?
C31 C30 H30 119.8 . . ?
C30 C31 H31 120.1 . . ?
C32 C31 C30 119.7(6) . . ?
C32 C31 H31 120.1 . . ?
C31 C32 H32 119.8 . . ?
C33 C32 C31 120.4(5) . . ?
C33 C32 H32 119.8 . . ?
C32 C33 H33 119.8 . . ?
C32 C33 C34 120.3(6) . . ?
C34 C33 H33 119.8 . . ?
C29 C34 C33 119.9(5) . . ?
C29 C34 H34 120.1 . . ?
C33 C34 H34 120.1 . . ?
C36 C35 N2 121.2(4) . . ?
C36 C35 C40 119.2(4) . . ?
C40 C35 N2 119.6(4) . . ?
C35 C36 H36 119.8 . . ?
C35 C36 C37 120.4(4) . . ?
C37 C36 H36 119.8 . . ?
C36 C37 H37 119.5 . . ?
C38 C37 C36 120.9(5) . . ?
C38 C37 H37 119.5 . . ?
C37 C38 C39 118.2(4) . . ?
C37 C38 C41 120.7(5) . . ?
C39 C38 C41 121.1(5) . . ?
C38 C39 H39 119.8 . . ?
C40 C39 C38 120.5(5) . . ?
C40 C39 H39 119.8 . . ?
C35 C40 C39 120.8(5) . . ?
C35 C40 H40 119.6 . . ?
C39 C40 H40 119.6 . . ?
C38 C41 H41A 109.5 . . ?
C38 C41 H41B 109.5 . . ?
C38 C41 H41C 109.5 . . ?
H41A C41 H41B 109.5 . . ?
H41A C41 H41C 109.5 . . ?
H41B C41 H41C 109.5 . . ?

loop_
_geom_bond_atom_site_label_1
_geom_bond_atom_site_label_2
_geom_bond_distance
_geom_bond_site_symmetry_2
_geom_bond_publ_flag
Ni1 Cl1 2.2193(11) . ?
Ni1 P1 2.1182(11) . ?
Ni1 N1 1.913(3) . ?
Ni1 C14 1.885(4) . ?
P1 C1 1.823(4) . ?
P1 C7 1.821(4) . ?
P1 C13 1.842(4) . ?
N1 C20 1.311(5) . ?
N1 C22 1.483(5) . ?
N2 C20 1.346(5) . ?
N2 C21 1.497(5) . ?
N2 C35 1.431(5) . ?
C1 C2 1.384(6) . ?
C1 C6 1.389(6) . ?
C2 H2 0.9300 . ?
C2 C3 1.383(7) . ?
C3 H3 0.9300 . ?
C3 C4 1.375(8) . ?
C4 H4 0.9300 . ?
C4 C5 1.381(8) . ?
C5 H5 0.9300 . ?
C5 C6 1.374(7) . ?
C6 H6 0.9300 . ?
C7 C8 1.368(7) . ?
C7 C12 1.394(7) . ?
C8 H8 0.9300 . ?
C8 C9 1.390(7) . ?
C9 H9 0.9300 . ?
C9 C10 1.377(10) . ?
C10 H10 0.9300 . ?
C10 C11 1.382(11) . ?
C11 H11 0.9300 . ?
C11 C12 1.384(8) . ?
C12 H12 0.9300 . ?
C13 H13A 0.9700 . ?
C13 H13B 0.9700 . ?
C13 C15 1.497(6) . ?
C14 C15 1.401(5) . ?
C14 C19 1.411(6) . ?
C15 C16 1.393(6) . ?
C16 H16 0.9300 . ?
C16 C17 1.382(7) . ?
C17 H17 0.9300 . ?
C17 C18 1.390(7) . ?
C18 H18 0.9300 . ?
C18 C19 1.390(6) . ?
C19 C20 1.470(6) . ?
C21 H21 0.9800 . ?
C21 C22 1.557(5) . ?
C21 C29 1.516(6) . ?
C22 H22 0.9800 . ?
C22 C23 1.514(6) . ?
C23 C24 1.386(7) . ?
C23 C28 1.364(8) . ?
C24 H24 0.9300 . ?
C24 C25 1.397(9) . ?
C25 H25 0.9300 . ?
C25 C26 1.359(11) . ?
C26 H26 0.9300 . ?
C26 C27 1.356(12) . ?
C27 H27 0.9300 . ?
C27 C28 1.387(9) . ?
C28 H28 0.9300 . ?
C29 C30 1.379(7) . ?
C29 C34 1.382(6) . ?
C30 H30 0.9300 . ?
C30 C31 1.392(7) . ?
C31 H31 0.9300 . ?
C31 C32 1.378(9) . ?
C32 H32 0.9300 . ?
C32 C33 1.358(10) . ?
C33 H33 0.9300 . ?
C33 C34 1.398(7) . ?
C34 H34 0.9300 . ?
C35 C36 1.373(7) . ?
C35 C40 1.374(6) . ?
C36 H36 0.9300 . ?
C36 C37 1.390(7) . ?
C37 H37 0.9300 . ?
C37 C38 1.378(7) . ?
C38 C39 1.394(8) . ?
C38 C41 1.510(6) . ?
C39 H39 0.9300 . ?
C39 C40 1.381(7) . ?
C40 H40 0.9300 . ?
C41 H41A 0.9600 . ?
C41 H41B 0.9600 . ?
C41 H41C 0.9600 . ?

loop_
_geom_torsion_atom_site_label_1
_geom_torsion_atom_site_label_2
_geom_torsion_atom_site_label_3
_geom_torsion_atom_site_label_4
_geom_torsion
_geom_torsion_site_symmetry_1
_geom_torsion_site_symmetry_2
_geom_torsion_site_symmetry_3
_geom_torsion_site_symmetry_4
_geom_torsion_publ_flag
Ni1 P1 C1 C2 20.1(4) . . . . ?
Ni1 P1 C1 C6 -159.7(4) . . . . ?
Ni1 P1 C7 C8 -110.8(4) . . . . ?
Ni1 P1 C7 C12 62.4(4) . . . . ?
Ni1 P1 C13 C15 21.6(3) . . . . ?
Ni1 N1 C20 N2 -172.9(3) . . . . ?
Ni1 N1 C20 C19 2.3(4) . . . . ?
Ni1 N1 C22 C21 179.3(3) . . . . ?
Ni1 N1 C22 C23 57.2(5) . . . . ?
Ni1 C14 C15 C13 0.5(5) . . . . ?
Ni1 C14 C15 C16 -179.3(3) . . . . ?
Ni1 C14 C19 C18 -179.8(3) . . . . ?
Ni1 C14 C19 C20 2.8(4) . . . . ?
P1 Ni1 C14 C15 12.2(3) . . . . ?
P1 Ni1 C14 C19 -168.8(3) . . . . ?
P1 C1 C2 C3 -179.8(4) . . . . ?
P1 C1 C6 C5 -179.9(4) . . . . ?
P1 C7 C8 C9 173.0(4) . . . . ?
P1 C7 C12 C11 -173.2(5) . . . . ?
P1 C13 C15 C14 -15.1(4) . . . . ?
P1 C13 C15 C16 164.7(3) . . . . ?
N1 Ni1 C14 C15 179.6(3) . . . . ?
N1 Ni1 C14 C19 -1.4(3) . . . . ?
N1 C22 C23 C24 -101.7(5) . . . . ?
N1 C22 C23 C28 73.4(6) . . . . ?
N2 C21 C22 N1 -21.8(4) . . . . ?
N2 C21 C22 C23 95.6(4) . . . . ?
N2 C21 C29 C30 82.9(5) . . . . ?
N2 C21 C29 C34 -96.6(4) . . . . ?
N2 C35 C36 C37 179.8(4) . . . . ?
N2 C35 C40 C39 178.7(5) . . . . ?
C1 P1 C7 C8 13.4(4) . . . . ?
C1 P1 C7 C12 -173.4(4) . . . . ?
C1 P1 C13 C15 -94.6(3) . . . . ?
C1 C2 C3 C4 -0.2(8) . . . . ?
C2 C1 C6 C5 0.3(8) . . . . ?
C2 C3 C4 C5 0.2(9) . . . . ?
C3 C4 C5 C6 0.1(9) . . . . ?
C4 C5 C6 C1 -0.3(9) . . . . ?
C6 C1 C2 C3 0.0(7) . . . . ?
C7 P1 C1 C2 -111.3(4) . . . . ?
C7 P1 C1 C6 68.9(4) . . . . ?
C7 P1 C13 C15 152.4(3) . . . . ?
C7 C8 C9 C10 0.0(8) . . . . ?
C8 C7 C12 C11 0.1(8) . . . . ?
C8 C9 C10 C11 -0.2(9) . . . . ?
C9 C10 C11 C12 0.3(10) . . . . ?
C10 C11 C12 C7 -0.3(10) . . . . ?
C12 C7 C8 C9 0.0(8) . . . . ?
C13 P1 C1 C2 134.8(4) . . . . ?
C13 P1 C1 C6 -45.0(4) . . . . ?
C13 P1 C7 C8 126.9(4) . . . . ?
C13 P1 C7 C12 -59.9(4) . . . . ?
C13 C15 C16 C17 178.5(4) . . . . ?
C14 C15 C16 C17 -1.7(6) . . . . ?
C14 C19 C20 N1 -3.3(5) . . . . ?
C14 C19 C20 N2 171.0(4) . . . . ?
C15 C14 C19 C18 -0.7(6) . . . . ?
C15 C14 C19 C20 -178.0(3) . . . . ?
C15 C16 C17 C18 0.7(7) . . . . ?
C16 C17 C18 C19 0.3(7) . . . . ?
C17 C18 C19 C14 -0.3(6) . . . . ?
C17 C18 C19 C20 176.5(4) . . . . ?
C18 C19 C20 N1 179.6(4) . . . . ?
C18 C19 C20 N2 -6.1(7) . . . . ?
C19 C14 C15 C13 -178.5(3) . . . . ?
C19 C14 C15 C16 1.7(6) . . . . ?
C20 N1 C22 C21 20.1(4) . . . . ?
C20 N1 C22 C23 -102.0(4) . . . . ?
C20 N2 C21 C22 17.5(4) . . . . ?
C20 N2 C21 C29 -104.9(4) . . . . ?
C20 N2 C35 C36 80.8(6) . . . . ?
C20 N2 C35 C40 -99.7(6) . . . . ?
C21 N2 C20 N1 -6.0(5) . . . . ?
C21 N2 C20 C19 179.6(4) . . . . ?
C21 N2 C35 C36 -87.8(5) . . . . ?
C21 N2 C35 C40 91.7(6) . . . . ?
C21 C22 C23 C24 143.6(4) . . . . ?
C21 C22 C23 C28 -41.3(6) . . . . ?
C21 C29 C30 C31 179.5(5) . . . . ?
C21 C29 C34 C33 179.7(4) . . . . ?
C22 N1 C20 N2 -9.6(5) . . . . ?
C22 N1 C20 C19 165.7(3) . . . . ?
C22 C21 C29 C30 -30.1(5) . . . . ?
C22 C21 C29 C34 150.4(4) . . . . ?
C22 C23 C24 C25 175.0(5) . . . . ?
C22 C23 C28 C27 -174.6(6) . . . . ?
C23 C24 C25 C26 -0.5(9) . . . . ?
C24 C23 C28 C27 0.6(9) . . . . ?
C24 C25 C26 C27 1.0(10) . . . . ?
C25 C26 C27 C28 -0.7(11) . . . . ?
C26 C27 C28 C23 -0.1(11) . . . . ?
C28 C23 C24 C25 -0.3(8) . . . . ?
C29 C21 C22 N1 97.2(4) . . . . ?
C29 C21 C22 C23 -145.4(4) . . . . ?
C29 C30 C31 C32 1.6(9) . . . . ?
C30 C29 C34 C33 0.2(7) . . . . ?
C30 C31 C32 C33 -1.2(10) . . . . ?
C31 C32 C33 C34 0.3(10) . . . . ?
C32 C33 C34 C29 0.2(9) . . . . ?
C34 C29 C30 C31 -1.1(7) . . . . ?
C35 N2 C20 N1 -175.8(4) . . . . ?
C35 N2 C20 C19 9.8(7) . . . . ?
C35 N2 C21 C22 -172.0(4) . . . . ?
C35 N2 C21 C29 65.6(5) . . . . ?
C35 C36 C37 C38 0.5(8) . . . . ?
C36 C35 C40 C39 -1.8(9) . . . . ?
C36 C37 C38 C39 0.2(9) . . . . ?
C36 C37 C38 C41 178.4(5) . . . . ?
C37 C38 C39 C40 -1.7(10) . . . . ?
C38 C39 C40 C35 2.5(10) . . . . ?
C40 C35 C36 C37 0.3(8) . . . . ?
C41 C38 C39 C40 -179.8(6) . . . . ?
